data_7047263
loop_
_publ_author_name
'Garcia, Lucia'
'Anker, Mathew D.'
'Mahon, Mary F.'
'Maron, Laurent'
'Hill, Michael S.'

_publ_section_title
;
 Coordination of arenes and phosphines by charge separated alkaline earth
 cations.
;
_journal_issue 36
_journal_name_full 'Dalton transactions (Cambridge, England : 2003)'
_journal_page_first 12684
_journal_page_last 12693
_journal_paper_doi 10.1039/c8dt03124j
_journal_volume 47
_journal_year 2018
_chemical_formula_moiety 'C41 H64 Ca N2 O3, Al C16 F36 O4'
_chemical_formula_sum 'C58 H66 Al Ca F36 N2 O7.25'
_chemical_formula_weight 1658.18
_space_group_crystal_system triclinic
_space_group_IT_number 2
_space_group_name_Hall '-P 1'
_space_group_name_H-M_alt 'P -1'
_symmetry_space_group_name_Hall '-P 1'
_symmetry_space_group_name_H-M 'P -1'
_atom_sites_solution_hydrogens mixed
_atom_sites_solution_primary iterative
_audit_creation_date 2017-10-19
_audit_creation_method
;
Olex2 1.2
(compiled 2017.08.10 svn.r3458 for OlexSys, GUI svn.r5381)
;
_audit_update_record
;
2018-04-18 deposited with the CCDC.
2018-08-15 downloaded from the CCDC.
;
_cell_angle_alpha 73.743(2)
_cell_angle_beta 72.551(2)
_cell_angle_gamma 88.127(2)
_cell_formula_units_Z 2
_cell_length_a 12.7913(3)
_cell_length_b 15.0553(3)
_cell_length_c 20.0086(4)
_cell_measurement_reflns_used 25525
_cell_measurement_temperature 150.00(10)
_cell_measurement_theta_max 73.0130
_cell_measurement_theta_min 3.6240
_cell_volume 3523.38(14)
_computing_cell_refinement 'CrysAlisPro 1.171.38.46 (Rigaku OD, 2015)'
_computing_data_collection 'CrysAlisPro 1.171.38.46 (Rigaku OD, 2015)'
_computing_data_reduction 'CrysAlisPro 1.171.38.46 (Rigaku OD, 2015)'
_computing_molecular_graphics 'Olex2 (Dolomanov et al., 2009)'
_computing_publication_material 'Olex2 (Dolomanov et al., 2009)'
_computing_structure_refinement 'ShelXL (Sheldrick, 2015)'
_computing_structure_solution 'olex2.solve (Bourhis et al., 2015)'
_diffrn_ambient_environment N~2~
_diffrn_ambient_temperature 150.00(10)
_diffrn_detector 'CCD plate'
_diffrn_detector_area_resol_mean 8.1150
_diffrn_detector_type EosS2
_diffrn_measured_fraction_theta_full 1.000
_diffrn_measured_fraction_theta_max 0.996
_diffrn_measurement_device 'four-circle diffractometer'
_diffrn_measurement_device_type 'SuperNova, Dual, Cu at zero, EosS2'
_diffrn_measurement_method '\w scans'
_diffrn_radiation_monochromator mirror
_diffrn_radiation_probe x-ray
_diffrn_radiation_type CuK\a
_diffrn_radiation_wavelength 1.54184
_diffrn_reflns_av_R_equivalents 0.0326
_diffrn_reflns_av_unetI/netI 0.0302
_diffrn_reflns_Laue_measured_fraction_full 1.000
_diffrn_reflns_Laue_measured_fraction_max 0.996
_diffrn_reflns_limit_h_max 15
_diffrn_reflns_limit_h_min -15
_diffrn_reflns_limit_k_max 14
_diffrn_reflns_limit_k_min -18
_diffrn_reflns_limit_l_max 24
_diffrn_reflns_limit_l_min -24
_diffrn_reflns_number 48376
_diffrn_reflns_point_group_measured_fraction_full 1.000
_diffrn_reflns_point_group_measured_fraction_max 0.996
_diffrn_reflns_theta_full 67.684
_diffrn_reflns_theta_max 73.161
_diffrn_reflns_theta_min 3.319
_diffrn_source 'micro-focus sealed X-ray tube'
_diffrn_source_type 'SuperNova (Cu) X-ray Source'
_exptl_absorpt_coefficient_mu 2.228
_exptl_absorpt_correction_T_max 1.00000
_exptl_absorpt_correction_T_min 0.79904
_exptl_absorpt_correction_type multi-scan
_exptl_absorpt_process_details
;
CrysAlisPro 1.171.38.46 (Rigaku Oxford Diffraction, 2015)
Empirical absorption correction using spherical harmonics,
 implemented in SCALE3 ABSPACK scaling algorithm.
;
_exptl_crystal_colour colourless
_exptl_crystal_colour_primary colourless
_exptl_crystal_density_diffrn 1.563
_exptl_crystal_description needle
_exptl_crystal_F_000 1686
_exptl_crystal_size_max 0.319
_exptl_crystal_size_mid 0.25
_exptl_crystal_size_min 0.11
_refine_diff_density_max 0.478
_refine_diff_density_min -0.338
_refine_diff_density_rms 0.050
_refine_ls_extinction_method none
_refine_ls_goodness_of_fit_ref 1.016
_refine_ls_hydrogen_treatment mixed
_refine_ls_matrix_type full
_refine_ls_number_parameters 1348
_refine_ls_number_reflns 14062
_refine_ls_number_restraints 1989
_refine_ls_restrained_S_all 1.109
_refine_ls_R_factor_all 0.0475
_refine_ls_R_factor_gt 0.0439
_refine_ls_shift/su_max 0.001
_refine_ls_shift/su_mean 0.000
_refine_ls_structure_factor_coef Fsqd
_refine_ls_weighting_details 'w=1/[\s^2^(Fo^2^)+(0.0718P)^2^+1.3575P] where P=(Fo^2^+2Fc^2^)/3'
_refine_ls_weighting_scheme calc
_refine_ls_wR_factor_gt 0.1196
_refine_ls_wR_factor_ref 0.1233
_reflns_Friedel_coverage 0.000
_reflns_number_gt 12824
_reflns_number_total 14062
_reflns_threshold_expression 'I > 2\s(I)'
_cod_data_source_file c8dt03124j2.cif
_cod_data_source_block s17msh114
_cod_depositor_comments 'Adding full bibliography for 7047260--7047266.cif.'
_cod_database_code 7047263
_shelxl_version_number 2014-3
_chemical_oxdiff_usercomment 'colorless needles'
_shelx_space_group_comment
;
The symmetry employed for this shelxl refinement is uniquely defined
by the following loop, which should always be used as a source of
symmetry information in preference to the above space-group names.
They are only intended as comments.
;
_olex2_refinement_description
;
1. Fixed Uiso
 At 1.2 times of:
  All C(H) groups, {H30A,H30B} of C30, {H31A,H31B} of C31, {H36C,H36D} of
  C36A, {H35C,H35D} of C35A, {H32A,H32B} of C32, {H33A,H33B} of C33, {H35A,
  H35B} of C35, {H36A,H36B} of C36, {H38A,H38B} of C38, {H39A,H39B} of C39,
  {H40A,H40B} of C40, {H41A,H41B} of C41, All C(H,H,H,H) groups
 At 1.5 times of:
  All C(H,H,H) groups, {H17A,H17B} of C17
2. Restrained distances
 O1_5-C1_5
 O1_7-C1_7
 O1_6-C1_6
 1.35 with sigma of 0.02
 C36-C35 = C36A-C35A = C37-C36 = C37-C36A = C35-C34 = C35A-C34
 1.51 with sigma of 0.01
 C1_5-C2_5 \\sim C1_5-C3_5 \\sim C1_5-C4_5
 C1_7-C2_7 \\sim C1_7-C3_7 \\sim C1_7-C4_7
 C1_6-C2_6 \\sim C1_6-C3_6 \\sim C1_6-C4_6
 with sigma of 0.02
 F1_5-C2_5 \\sim F2_5-C2_5 \\sim F3_5-C2_5 \\sim F4_5-C3_5 \\sim F5_5-C3_5
\\sim F6_5-C3_5 \\sim F7_5-
 C4_5 \\sim F8_5-C4_5 \\sim F9_5-C4_5
 F1_7-C2_7 \\sim F2_7-C2_7 \\sim F3_7-C2_7 \\sim F4_7-C3_7 \\sim F5_7-C3_7
\\sim F6_7-C3_7 \\sim F7_7-
 C4_7 \\sim F8_7-C4_7 \\sim F9_7-C4_7
 F1_6-C2_6 \\sim F2_6-C2_6 \\sim F3_6-C2_6 \\sim F4_6-C3_6 \\sim F5_6-C3_6
\\sim F6_6-C3_6 \\sim F7_6-
 C4_6 \\sim F8_6-C4_6 \\sim F9_6-C4_6
 with sigma of 0.02
 C2_5-C3_5 \\sim C3_5-C4_5 \\sim C2_5-C4_5
 C2_7-C3_7 \\sim C3_7-C4_7 \\sim C2_7-C4_7
 C2_6-C3_6 \\sim C3_6-C4_6 \\sim C2_6-C4_6
 with sigma of 0.02
 O1_5-C2_5 \\sim O1_5-C3_5 \\sim O1_5-C4_5
 O1_7-C2_7 \\sim O1_7-C3_7 \\sim O1_7-C4_7
 O1_6-C2_6 \\sim O1_6-C3_6 \\sim O1_6-C4_6
 with sigma of 0.02
 F1_5-F2_5 \\sim F2_5-F3_5 \\sim F3_5-F1_5 \\sim F4_5-F5_5 \\sim F5_5-F6_5
\\sim F6_5-F4_5 \\sim F7_5-
 F8_5 \\sim F8_5-F9_5 \\sim F9_5-F7_5
 F1_7-F2_7 \\sim F2_7-F3_7 \\sim F3_7-F1_7 \\sim F4_7-F5_7 \\sim F5_7-F6_7
\\sim F6_7-F4_7 \\sim F7_7-
 F8_7 \\sim F8_7-F9_7 \\sim F9_7-F7_7
 F1_6-F2_6 \\sim F2_6-F3_6 \\sim F3_6-F1_6 \\sim F4_6-F5_6 \\sim F5_6-F6_6
\\sim F6_6-F4_6 \\sim F7_6-
 F8_6 \\sim F8_6-F9_6 \\sim F9_6-F7_6
 with sigma of 0.02
 F1_5-C1_5 \\sim F2_5-C1_5 \\sim F3_5-C1_5 \\sim F4_5-C1_5 \\sim F5_5-C1_5
\\sim F6_5-C1_5 \\sim F7_5-
 C1_5 \\sim F8_5-C1_5 \\sim F9_5-C1_5
 F1_7-C1_7 \\sim F2_7-C1_7 \\sim F3_7-C1_7 \\sim F4_7-C1_7 \\sim F5_7-C1_7
\\sim F6_7-C1_7 \\sim F7_7-
 C1_7 \\sim F8_7-C1_7 \\sim F9_7-C1_7
 F1_6-C1_6 \\sim F2_6-C1_6 \\sim F3_6-C1_6 \\sim F4_6-C1_6 \\sim F5_6-C1_6
\\sim F6_6-C1_6 \\sim F7_6-
 C1_6 \\sim F8_6-C1_6 \\sim F9_6-C1_6
 with sigma of 0.08
3. Uiso/Uaniso restraints and constraints
O1_5 \\sim C1_5 \\sim C2_5 \\sim F1_5 \\sim F2_5 \\sim F3_5 \\sim C3_5 \\sim
F4_5 \\sim F5_5 \\sim F6_5 \\sim C4_5 \\sim F7_5 \\sim F8_5 \\sim F9_5 \\sim
O1_7 \\sim C1_7 \\sim C2_7 \\sim F1_7 \\sim F2_7 \\sim F3_7 \\sim C3_7 \\sim
F4_7 \\sim F5_7 \\sim F6_7 \\sim C4_7 \\sim F7_7 \\sim F8_7 \\sim F9_7 \\sim
O1_6 \\sim C1_6 \\sim C2_6 \\sim F1_6 \\sim F2_6 \\sim F3_6 \\sim C3_6 \\sim
F4_6 \\sim F5_6 \\sim F6_6 \\sim C4_6 \\sim F7_6 \\sim F8_6 \\sim F9_6: within
2A with sigma of 0.04 and sigma for terminal atoms of 0.08
4. Rigid body (RIGU) restrains
 O1_2, C1_2, C2_2, F1_2, F2_2, F3_2, C3_2, F4_2, F5_2, F6_2, C4_2, F7_2, F8_2,
 F9_2
 with sigma for 1-2 distances of 0.004 and sigma for 1-3 distances of 0.004
 O1_4, C1_4, C2_4, F1_4, F2_4, F3_4, C3_4, F4_4, F5_4, F6_4, C4_4, F7_4, F8_4,
 F9_4
 with sigma for 1-2 distances of 0.004 and sigma for 1-3 distances of 0.004
 C34, C35, C36, C37
 with sigma for 1-2 distances of 0.004 and sigma for 1-3 distances of 0.004
 C37, C36A, C35A, C34
 with sigma for 1-2 distances of 0.004 and sigma for 1-3 distances of 0.004
 O1_5, C1_5, C2_5, F1_5, F2_5, F3_5, C3_5, F4_5, F5_5, F6_5, C4_5, F7_5, F8_5,
 F9_5
 with sigma for 1-2 distances of 0.004 and sigma for 1-3 distances of 0.004
 O1_7, C1_7, C2_7, F1_7, F2_7, F3_7, C3_7, F4_7, F5_7, F6_7, C4_7, F7_7, F8_7,
 F9_7
 with sigma for 1-2 distances of 0.004 and sigma for 1-3 distances of 0.004
 O1_6, C1_6, C2_6, F1_6, F2_6, F3_6, C3_6, F4_6, F5_6, F6_6, C4_6, F7_6, F8_6,
 F9_6
 with sigma for 1-2 distances of 0.004 and sigma for 1-3 distances of 0.004
5. Others
 Fixed Sof: H34A(0.35) H34B(0.35) H34C(0.65) H34D(0.65) C35(0.35) H35A(0.35)
 H35B(0.35) C36(0.35) H36A(0.35) H36B(0.35) H37A(0.35) H37B(0.35) H37C(0.65)
 H37D(0.65) O4(0.6) C36A(0.65) H36C(0.65) H36D(0.65) C35A(0.65) H35C(0.65)
 H35D(0.65) F2(0.6) F5(0.6) F1(0.6) F4(0.6) F6(0.6) F3(0.6) F7(0.6) F8(0.6)
 F9(0.6) O1(0.6) C3(0.6) C1(0.6) C2(0.6) C4(0.6) F2(0.6) F1(0.6) F6(0.6)
 F8(0.6) F7(0.6) F3(0.6) F5(0.6) F4(0.6) C4(0.6) C2(0.6) C1(0.6) C3(0.6)
 F9(0.6) F2(0.6) F1(0.6) F3(0.6) F6(0.6) F4(0.6) F5(0.6) C4(0.6) F8(0.6)
 F9(0.6) F7(0.6) C3(0.6) C1(0.6) C2(0.6) O1(0.6) O1(0.4) C1(0.4) C2(0.4)
 F1(0.4) F2(0.4) F3(0.4) C3(0.4) F4(0.4) F5(0.4) F6(0.4) C4(0.4) F7(0.4)
 F8(0.4) F9(0.4) O1(0.4) C1(0.4) C2(0.4) F1(0.4) F2(0.4) F3(0.4) C3(0.4)
 F4(0.4) F5(0.4) F6(0.4) C4(0.4) F7(0.4) F8(0.4) F9(0.4) O1(0.4) C1(0.4)
 C2(0.4) F1(0.4) F2(0.4) F3(0.4) C3(0.4) F4(0.4) F5(0.4) F6(0.4) C4(0.4)
 F7(0.4) F8(0.4) F9(0.4)
6.a Ternary CH refined with riding coordinates:
 C12(H12), C15(H15), C24(H24), C27(H27)
6.b Secondary CH2 refined with riding coordinates:
 C30(H30A,H30B), C31(H31A,H31B), C32(H32A,H32B), C33(H33A,H33B), C34(H34A,
 H34B), C34(H34C,H34D), C35(H35A,H35B), C36(H36A,H36B), C37(H37A,H37B),
 C37(H37C,H37D), C38(H38A,H38B), C39(H39A,H39B), C40(H40A,H40B), C41(H41A,H41B),
  C36A(H36C,H36D), C35A(H35C,H35D)
6.c Aromatic/amide H refined with riding coordinates:
 C3(H3), C8(H8), C9(H9), C10(H10), C20(H20), C21(H21), C22(H22)
6.d Idealised Me refined as rotating group:
 C1(H1A,H1B,H1C), C5(H5A,H5B,H5C), C13(H13A,H13B,H13C), C14(H14A,H14B,H14C),
 C16(H16A,H16B,H16C), C25(H25A,H25B,H25C), C26(H26A,H26B,H26C), C28(H28A,H28B,
 H28C), C29(H29A,H29B,H29C)
;
_olex2_submission_special_instructions 'No special instructions were received'

loop_
_space_group_symop_operation_xyz
'x, y, z'
'-x, -y, -z'

loop_
_atom_site_label
_atom_site_type_symbol
_atom_site_fract_x
_atom_site_fract_y
_atom_site_fract_z
_atom_site_U_iso_or_equiv
_atom_site_adp_type
_atom_site_occupancy
_atom_site_site_symmetry_order
_atom_site_calc_flag
_atom_site_refinement_flags_posn
_atom_site_refinement_flags_adp
_atom_site_refinement_flags_occupancy
_atom_site_disorder_assembly
_atom_site_disorder_group
Ca1 Ca 0.40555(2) 0.19709(2) 0.24083(2) 0.02275(8) Uani 1 1 d . . . . .
O1 O 0.56638(10) 0.16077(9) 0.27276(7) 0.0336(3) Uani 1 1 d . . . . .
O2 O 0.37881(14) 0.34091(9) 0.16158(8) 0.0461(3) Uani 1 1 d . . . . .
O3 O 0.36386(10) 0.29402(8) 0.32155(7) 0.0323(2) Uani 1 1 d . . . . .
N1 N 0.43180(13) 0.11247(9) 0.15419(7) 0.0305(3) Uani 1 1 d . . . . .
N2 N 0.30163(10) 0.06091(8) 0.31472(7) 0.0218(2) Uani 1 1 d . . . . .
C1 C 0.50925(19) -0.02493(13) 0.11661(10) 0.0438(4) Uani 1 1 d . . . . .
H1A H 0.4914 0.0002 0.0708 0.066 Uiso 1 1 calc GR . . . .
H1B H 0.4914 -0.0919 0.1346 0.066 Uiso 1 1 calc GR . . . .
H1C H 0.5877 -0.0130 0.1080 0.066 Uiso 1 1 calc GR . . . .
C2 C 0.44270(14) 0.02140(11) 0.17320(9) 0.0294(3) Uani 1 1 d . . . . .
C3 C 0.39717(13) -0.03918(10) 0.24391(9) 0.0267(3) Uani 1 1 d . . . . .
H3 H 0.4213 -0.1005 0.2506 0.032 Uiso 1 1 calc R . . . .
C4 C 0.32169(12) -0.02279(10) 0.30596(8) 0.0231(3) Uani 1 1 d . . . . .
C5 C 0.26112(15) -0.10833(11) 0.36415(10) 0.0337(3) Uani 1 1 d . . . . .
H5A H 0.2806 -0.1150 0.4090 0.050 Uiso 1 1 calc GR . . . .
H5B H 0.2818 -0.1632 0.3470 0.050 Uiso 1 1 calc GR . . . .
H5C H 0.1818 -0.1021 0.3741 0.050 Uiso 1 1 calc GR . . . .
C6 C 0.46098(19) 0.15924(11) 0.07719(9) 0.0393(4) Uani 1 1 d . . . . .
C7 C 0.3804(2) 0.16356(13) 0.04122(10) 0.0455(5) Uani 1 1 d . . . . .
C8 C 0.4087(3) 0.21109(15) -0.03342(11) 0.0587(7) Uani 1 1 d . . . . .
H8 H 0.3557 0.2145 -0.0585 0.070 Uiso 1 1 calc R . . . .
C9 C 0.5118(3) 0.25290(16) -0.07105(11) 0.0669(8) Uani 1 1 d . . . . .
H9 H 0.5295 0.2839 -0.1218 0.080 Uiso 1 1 calc R . . . .
C10 C 0.5890(3) 0.24990(15) -0.03546(11) 0.0609(7) Uani 1 1 d . . . . .
H10 H 0.6594 0.2799 -0.0618 0.073 Uiso 1 1 calc R . . . .
C11 C 0.5656(2) 0.20313(13) 0.03928(10) 0.0461(5) Uani 1 1 d . . . . .
C12 C 0.2665(2) 0.11884(16) 0.08064(11) 0.0519(5) Uani 1 1 d . . . . .
H12 H 0.2519 0.1131 0.1337 0.062 Uiso 1 1 calc R . . . .
C13 C 0.1747(3) 0.1751(2) 0.05626(18) 0.0724(8) Uani 1 1 d . . . . .
H13A H 0.1844 0.2397 0.0555 0.109 Uiso 1 1 calc GR . . . .
H13B H 0.1032 0.1489 0.0906 0.109 Uiso 1 1 calc GR . . . .
H13C H 0.1784 0.1724 0.0072 0.109 Uiso 1 1 calc GR . . . .
C14 C 0.2565(3) 0.0213(2) 0.0738(2) 0.0803(9) Uani 1 1 d . . . . .
H14A H 0.2782 0.0235 0.0220 0.120 Uiso 1 1 calc GR . . . .
H14B H 0.1803 -0.0034 0.0973 0.120 Uiso 1 1 calc GR . . . .
H14C H 0.3046 -0.0187 0.0976 0.120 Uiso 1 1 calc GR . . . .
C15 C 0.6537(2) 0.20274(15) 0.07558(11) 0.0500(5) Uani 1 1 d . . . . .
H15 H 0.6246 0.1626 0.1270 0.060 Uiso 1 1 calc R . . . .
C16 C 0.7608(3) 0.1625(2) 0.03925(17) 0.0737(8) Uani 1 1 d . . . . .
H16A H 0.7449 0.0999 0.0378 0.111 Uiso 1 1 calc GR . . . .
H16B H 0.8123 0.1597 0.0674 0.111 Uiso 1 1 calc GR . . . .
H16C H 0.7936 0.2021 -0.0106 0.111 Uiso 1 1 calc GR . . . .
C17 C 0.6777(3) 0.3004(2) 0.07901(19) 0.0727(8) Uani 1 1 d . . . . .
H17A H 0.698(4) 0.340(3) 0.035(3) 0.109 Uiso 1 1 d R . . . .
H17B H 0.737(4) 0.293(3) 0.097(3) 0.109 Uiso 1 1 d R . . . .
C18 C 0.21161(12) 0.07289(10) 0.37394(8) 0.0228(3) Uani 1 1 d . . . . .
C19 C 0.11378(13) 0.10434(11) 0.35887(9) 0.0274(3) Uani 1 1 d . . . . .
C20 C 0.02918(13) 0.12638(12) 0.41344(10) 0.0321(3) Uani 1 1 d . . . . .
H20 H -0.0374 0.1465 0.4038 0.039 Uiso 1 1 calc R . . . .
C21 C 0.04041(14) 0.11939(12) 0.48134(10) 0.0340(3) Uani 1 1 d . . . . .
H21 H -0.0173 0.1361 0.5176 0.041 Uiso 1 1 calc R . . . .
C22 C 0.13614(14) 0.08796(12) 0.49607(9) 0.0321(3) Uani 1 1 d . . . . .
H22 H 0.1436 0.0832 0.5427 0.038 Uiso 1 1 calc R . . . .
C23 C 0.22219(12) 0.06298(10) 0.44365(8) 0.0256(3) Uani 1 1 d . . . . .
C24 C 0.09956(15) 0.11467(14) 0.28436(10) 0.0362(4) Uani 1 1 d . . . . .
H24 H 0.1720 0.1059 0.2506 0.043 Uiso 1 1 calc R . . . .
C25 C 0.0169(3) 0.03987(18) 0.28922(16) 0.0654(7) Uani 1 1 d . . . . .
H25A H 0.0438 -0.0215 0.3060 0.098 Uiso 1 1 calc GR . . . .
H25B H 0.0080 0.0479 0.2409 0.098 Uiso 1 1 calc GR . . . .
H25C H -0.0541 0.0455 0.3238 0.098 Uiso 1 1 calc GR . . . .
C26 C 0.0634(3) 0.21017(16) 0.25215(14) 0.0583(6) Uani 1 1 d . . . . .
H26A H -0.0086 0.2196 0.2837 0.088 Uiso 1 1 calc GR . . . .
H26B H 0.0585 0.2148 0.2034 0.088 Uiso 1 1 calc GR . . . .
H26C H 0.1171 0.2576 0.2486 0.088 Uiso 1 1 calc GR . . . .
C27 C 0.32365(13) 0.02597(12) 0.46416(9) 0.0295(3) Uani 1 1 d . . . . .
H27 H 0.3729 0.0056 0.4225 0.035 Uiso 1 1 calc R . . . .
C28 C 0.29308(16) -0.05849(15) 0.53199(11) 0.0428(4) Uani 1 1 d . . . . .
H28A H 0.2514 -0.0388 0.5747 0.064 Uiso 1 1 calc GR . . . .
H28B H 0.3601 -0.0864 0.5401 0.064 Uiso 1 1 calc GR . . . .
H28C H 0.2482 -0.1041 0.5244 0.064 Uiso 1 1 calc GR . . . .
C29 C 0.38649(17) 0.10090(15) 0.47682(13) 0.0453(4) Uani 1 1 d . . . . .
H29A H 0.4112 0.1519 0.4317 0.068 Uiso 1 1 calc GR . . . .
H29B H 0.4503 0.0747 0.4912 0.068 Uiso 1 1 calc GR . . . .
H29C H 0.3384 0.1243 0.5157 0.068 Uiso 1 1 calc GR . . . .
C30 C 0.59478(16) 0.06528(13) 0.29557(12) 0.0407(4) Uani 1 1 d . . . . .
H30A H 0.5555 0.0247 0.2786 0.049 Uiso 1 1 calc R . . . .
H30B H 0.5761 0.0426 0.3494 0.049 Uiso 1 1 calc R . . . .
C31 C 0.71727(17) 0.06734(15) 0.26020(14) 0.0476(5) Uani 1 1 d . . . . .
H31A H 0.7341 0.0568 0.2115 0.057 Uiso 1 1 calc R . . . .
H31B H 0.7513 0.0195 0.2910 0.057 Uiso 1 1 calc R . . . .
C32 C 0.75815(17) 0.16419(15) 0.25365(16) 0.0541(6) Uani 1 1 d . . . . .
H32A H 0.8037 0.1615 0.2863 0.065 Uiso 1 1 calc R . . . .
H32B H 0.8023 0.1954 0.2028 0.065 Uiso 1 1 calc R . . . .
C33 C 0.65470(16) 0.21494(14) 0.27634(13) 0.0442(4) Uani 1 1 d . . . . .
H33A H 0.6414 0.2195 0.3266 0.053 Uiso 1 1 calc R . . . .
H33B H 0.6613 0.2783 0.2428 0.053 Uiso 1 1 calc R . . . .
C34 C 0.4120(3) 0.43199(15) 0.16108(15) 0.0619(6) Uani 1 1 d D U . . .
H34A H 0.4812 0.4309 0.1738 0.074 Uiso 0.35 1 calc R . P A 3
H34B H 0.3543 0.4568 0.1955 0.074 Uiso 0.35 1 calc R . P A 3
H34C H 0.4930 0.4415 0.1429 0.074 Uiso 0.65 1 calc R . P B 4
H34D H 0.3862 0.4393 0.2110 0.074 Uiso 0.65 1 calc R . P B 4
C35 C 0.4275(9) 0.4872(6) 0.0841(4) 0.074(2) Uani 0.35 1 d D U P C 3
H35A H 0.4108 0.5525 0.0817 0.089 Uiso 0.35 1 calc R . P C 3
H35B H 0.5043 0.4858 0.0540 0.089 Uiso 0.35 1 calc R . P C 3
C36 C 0.3514(13) 0.4451(7) 0.0566(7) 0.105(4) Uani 0.35 1 d D U P C 3
H36A H 0.2837 0.4796 0.0589 0.125 Uiso 0.35 1 calc R . P C 3
H36B H 0.3869 0.4437 0.0056 0.125 Uiso 0.35 1 calc R . P C 3
C37 C 0.3276(3) 0.35306(17) 0.10542(17) 0.0749(9) Uani 1 1 d D U . . .
H37A H 0.2472 0.3416 0.1278 0.090 Uiso 0.35 1 calc R . P C 3
H37B H 0.3544 0.3075 0.0777 0.090 Uiso 0.35 1 calc R . P C 3
H37C H 0.2663 0.3061 0.1205 0.090 Uiso 0.65 1 calc R . P C 4
H37D H 0.3813 0.3473 0.0597 0.090 Uiso 0.65 1 calc R . P C 4
C38 C 0.25061(15) 0.31475(13) 0.35348(11) 0.0371(4) Uani 1 1 d . . . . .
H38A H 0.2028 0.2571 0.3757 0.045 Uiso 1 1 calc R . . . .
H38B H 0.2226 0.3568 0.3157 0.045 Uiso 1 1 calc R . . . .
C39 C 0.25342(18) 0.36049(17) 0.41077(13) 0.0501(5) Uani 1 1 d . . . . .
H39A H 0.2485 0.3141 0.4579 0.060 Uiso 1 1 calc R . . . .
H39B H 0.1932 0.4031 0.4183 0.060 Uiso 1 1 calc R . . . .
C40 C 0.36410(19) 0.41282(17) 0.37789(15) 0.0544(6) Uani 1 1 d . . . . .
H40A H 0.3907 0.4258 0.4160 0.065 Uiso 1 1 calc R . . . .
H40B H 0.3611 0.4720 0.3414 0.065 Uiso 1 1 calc R . . . .
C41 C 0.43633(16) 0.34667(14) 0.34225(11) 0.0388(4) Uani 1 1 d . . . . .
H41A H 0.4955 0.3813 0.2987 0.047 Uiso 1 1 calc R . . . .
H41B H 0.4700 0.3049 0.3769 0.047 Uiso 1 1 calc R . . . .
Al1 Al 0.14975(4) 0.41120(3) 0.71293(2) 0.02329(10) Uani 1 1 d . . . . .
O4 O 0.2647(8) 0.3563(8) 0.6772(7) 0.0335(18) Uani 0.6 1 d . . P D 1
C36A C 0.2877(5) 0.4449(3) 0.0952(4) 0.0820(15) Uani 0.65 1 d D U P C 4
H36C H 0.2121 0.4432 0.1282 0.098 Uiso 0.65 1 calc R . P C 4
H36D H 0.2869 0.4714 0.0441 0.098 Uiso 0.65 1 calc R . P C 4
C35A C 0.3614(7) 0.4998(3) 0.1119(4) 0.0940(19) Uani 0.65 1 d D U P C 4
H35C H 0.3208 0.5447 0.1366 0.113 Uiso 0.65 1 calc R . P C 4
H35D H 0.4182 0.5342 0.0668 0.113 Uiso 0.65 1 calc R . P C 4
O1_1 O 0.16335(10) 0.43518(9) 0.78954(6) 0.0329(3) Uani 1 1 d . . . . .
F3_1 F -0.01207(13) 0.56503(11) 0.89635(8) 0.0627(4) Uani 1 1 d . . . . .
F1_1 F 0.00098(12) 0.55173(10) 0.79023(7) 0.0538(3) Uani 1 1 d . . . . .
F9_1 F 0.00542(15) 0.38420(12) 0.97552(7) 0.0699(4) Uani 1 1 d . . . . .
F8_1 F 0.06483(15) 0.29752(9) 0.90528(8) 0.0651(4) Uani 1 1 d . . . . .
F5_1 F 0.24077(15) 0.38750(11) 0.91475(9) 0.0668(4) Uani 1 1 d . . . . .
F2_1 F 0.13083(14) 0.62205(9) 0.80559(8) 0.0604(4) Uani 1 1 d . . . . .
F4_1 F 0.29241(12) 0.51892(11) 0.83573(8) 0.0579(3) Uani 1 1 d . . . . .
F6_1 F 0.17187(14) 0.51170(11) 0.93864(7) 0.0615(4) Uani 1 1 d . . . . .
F7_1 F -0.06538(12) 0.38627(12) 0.89063(8) 0.0627(4) Uani 1 1 d . . . . .
C2_1 C 0.05783(19) 0.55050(14) 0.83636(11) 0.0428(4) Uani 1 1 d . . . . .
C1_1 C 0.11507(15) 0.45783(12) 0.85170(9) 0.0318(3) Uani 1 1 d . . . . .
C3_1 C 0.2056(2) 0.46944(15) 0.88595(11) 0.0450(5) Uani 1 1 d . . . . .
C4_1 C 0.0282(2) 0.38024(15) 0.90697(11) 0.0479(5) Uani 1 1 d . . . . .
F2_2 F 0.0470(3) 0.19221(18) 0.67307(19) 0.0769(8) Uani 0.6 1 d . U P D 1
F5_2 F -0.1749(5) 0.1787(4) 0.7617(3) 0.0723(15) Uani 0.6 1 d . U P D 1
F1_2 F 0.0886(3) 0.3288(3) 0.60134(18) 0.0666(10) Uani 0.6 1 d . U P D 1
F4_2 F -0.0533(4) 0.1806(3) 0.8132(2) 0.0910(12) Uani 0.6 1 d . U P D 1
F6_2 F -0.1838(3) 0.2737(4) 0.82917(17) 0.1052(14) Uani 0.6 1 d . U P D 1
F3_2 F -0.0624(5) 0.2565(6) 0.6193(4) 0.0697(15) Uani 0.6 1 d . U P D 1
F7_2 F -0.0722(4) 0.4467(2) 0.6254(2) 0.0828(10) Uani 0.6 1 d . U P D 1
F8_2 F -0.1440(5) 0.4436(5) 0.7374(4) 0.1059(19) Uani 0.6 1 d . U P D 1
F9_2 F -0.2148(7) 0.3550(7) 0.6908(5) 0.093(2) Uani 0.6 1 d . U P D 1
O1_2 O 0.0346(9) 0.3472(9) 0.7377(7) 0.0338(17) Uani 0.6 1 d . U P D 1
C3_2 C -0.1160(6) 0.2369(6) 0.7826(4) 0.0662(19) Uani 0.6 1 d . U P D 1
C1_2 C -0.0442(6) 0.3153(5) 0.7164(3) 0.0323(12) Uani 0.6 1 d . U P D 1
C2_2 C 0.0049(4) 0.2735(3) 0.6505(2) 0.0469(9) Uani 0.6 1 d . U P D 1
C4_2 C -0.1187(4) 0.3926(4) 0.6899(3) 0.0630(11) Uani 0.6 1 d . U P D 1
F2_3 F 0.3856(4) 0.3033(3) 0.56551(16) 0.0850(12) Uani 0.6 1 d . . P D 1
F1_3 F 0.2913(3) 0.1803(2) 0.6412(2) 0.0899(10) Uani 0.6 1 d . . P D 1
F6_3 F 0.4140(4) 0.4019(3) 0.7315(3) 0.0935(15) Uani 0.6 1 d . . P D 1
F8_3 F 0.2966(4) 0.2498(3) 0.82118(17) 0.0954(12) Uani 0.6 1 d . . P D 1
F7_3 F 0.3549(8) 0.1448(6) 0.7686(5) 0.091(3) Uani 0.6 1 d . . P D 1
F3_3 F 0.4684(8) 0.2007(7) 0.6252(7) 0.101(3) Uani 0.6 1 d . . P D 1
F5_3 F 0.5127(7) 0.2867(7) 0.7204(7) 0.090(2) Uani 0.6 1 d . . P D 1
F4_3 F 0.4973(3) 0.3890(3) 0.6239(3) 0.1182(17) Uani 0.6 1 d . . P D 1
C4_3 C 0.2935(5) 0.2140(4) 0.7656(3) 0.0561(12) Uani 0.6 1 d . . P D 1
C2_3 C 0.3751(8) 0.2432(5) 0.6300(4) 0.0686(18) Uani 0.6 1 d . . P D 1
C1_3 C 0.3375(8) 0.2935(7) 0.6921(4) 0.0384(17) Uani 0.6 1 d . . P D 1
C3_3 C 0.4409(6) 0.3399(6) 0.6957(6) 0.079(2) Uani 0.6 1 d . . P D 1
F9_3 F 0.1911(3) 0.1906(3) 0.7770(2) 0.0775(10) Uani 0.6 1 d . . P D 1
F2_4 F 0.2245(6) 0.4761(4) 0.5163(4) 0.0835(19) Uani 0.6 1 d . U P D 1
F1_4 F 0.3619(3) 0.5186(2) 0.53624(17) 0.0633(8) Uani 0.6 1 d . U P D 1
F3_4 F 0.2962(7) 0.6135(6) 0.4625(5) 0.077(2) Uani 0.6 1 d . U P D 1
F6_4 F 0.0277(5) 0.6530(7) 0.6186(5) 0.0527(16) Uani 0.6 1 d . U P D 1
F4_4 F 0.0599(2) 0.5997(2) 0.52605(15) 0.0599(6) Uani 0.6 1 d . U P D 1
F5_4 F 0.1485(8) 0.7210(5) 0.5150(3) 0.0541(14) Uani 0.6 1 d . U P D 1
C4_4 C 0.2659(2) 0.6436(2) 0.61041(16) 0.0319(5) Uani 0.6 1 d . U P D 1
F8_4 F 0.2050(3) 0.6952(3) 0.6485(2) 0.0535(8) Uani 0.6 1 d . U P D 1
F9_4 F 0.3401(8) 0.7012(4) 0.5546(5) 0.0504(12) Uani 0.6 1 d . U P D 1
F7_4 F 0.3189(7) 0.5967(6) 0.6531(4) 0.0633(19) Uani 0.6 1 d . U P D 1
C3_4 C 0.1067(3) 0.6398(2) 0.56086(17) 0.0340(6) Uani 0.6 1 d . U P D 1
C1_4 C 0.1935(6) 0.5785(6) 0.5903(4) 0.0211(12) Uani 0.6 1 d . U P D 1
C2_4 C 0.2716(4) 0.5460(3) 0.5253(2) 0.0454(8) Uani 0.6 1 d . U P D 1
O1_4 O 0.1393(8) 0.5099(6) 0.6470(4) 0.0208(10) Uani 0.6 1 d . U P D 1
O1_5 O 0.2586(13) 0.3481(12) 0.6826(10) 0.037(3) Uani 0.4 1 d D U P D 2
C1_5 C 0.3359(13) 0.2845(11) 0.6920(7) 0.048(3) Uani 0.4 1 d D U P D 2
C2_5 C 0.2758(7) 0.1977(5) 0.7458(5) 0.070(2) Uani 0.4 1 d D U P D 2
F1_5 F 0.2205(5) 0.1534(3) 0.7192(4) 0.0940(16) Uani 0.4 1 d D U P D 2
F2_5 F 0.3388(11) 0.1328(8) 0.7765(6) 0.067(2) Uani 0.4 1 d D U P D 2
F3_5 F 0.2063(5) 0.2203(3) 0.8059(3) 0.0807(16) Uani 0.4 1 d D U P D 2
C3_5 C 0.4153(9) 0.3228(7) 0.7213(5) 0.075(3) Uani 0.4 1 d D U P D 2
F4_5 F 0.4499(6) 0.4105(4) 0.6834(5) 0.097(2) Uani 0.4 1 d D U P D 2
F5_5 F 0.3759(5) 0.3191(4) 0.7911(3) 0.0910(15) Uani 0.4 1 d D U P D 2
F6_5 F 0.5036(12) 0.2708(10) 0.7135(9) 0.099(4) Uani 0.4 1 d D U P D 2
C4_5 C 0.3923(8) 0.2717(7) 0.6175(5) 0.076(3) Uani 0.4 1 d D U P D 2
F7_5 F 0.4629(5) 0.3364(4) 0.5750(3) 0.0943(16) Uani 0.4 1 d D U P D 2
F8_5 F 0.4415(12) 0.1885(7) 0.6304(9) 0.096(4) Uani 0.4 1 d D U P D 2
F9_5 F 0.3164(6) 0.2557(5) 0.5870(3) 0.0893(16) Uani 0.4 1 d D U P D 2
O1_7 O 0.0174(13) 0.3483(13) 0.7401(9) 0.029(2) Uani 0.4 1 d D U P D 2
C1_7 C -0.0675(9) 0.3196(8) 0.7214(6) 0.048(2) Uani 0.4 1 d D U P D 2
C2_7 C -0.1572(6) 0.3864(5) 0.7336(5) 0.0739(18) Uani 0.4 1 d D U P D 2
F1_7 F -0.2112(4) 0.3743(4) 0.8042(3) 0.0982(15) Uani 0.4 1 d D U P D 2
F2_7 F -0.2311(10) 0.3786(9) 0.7001(7) 0.097(4) Uani 0.4 1 d D U P D 2
F3_7 F -0.1181(7) 0.4736(4) 0.7087(5) 0.087(2) Uani 0.4 1 d D U P D 2
C3_7 C -0.0257(7) 0.3186(6) 0.6431(4) 0.084(2) Uani 0.4 1 d D U P D 2
F4_7 F 0.0750(7) 0.2861(6) 0.6273(4) 0.101(2) Uani 0.4 1 d D U P D 2
F5_7 F -0.0186(6) 0.4067(4) 0.5997(3) 0.111(2) Uani 0.4 1 d D U P D 2
F6_7 F -0.0923(8) 0.2726(7) 0.6232(6) 0.085(3) Uani 0.4 1 d D U P D 2
C4_7 C -0.1061(9) 0.2233(6) 0.7734(5) 0.048(2) Uani 0.4 1 d D U P D 2
F7_7 F -0.0367(5) 0.1609(3) 0.7540(3) 0.0939(15) Uani 0.4 1 d D U P D 2
F8_7 F -0.2046(7) 0.2051(7) 0.7711(6) 0.075(2) Uani 0.4 1 d D U P D 2
F9_7 F -0.1120(6) 0.2175(3) 0.8415(2) 0.0712(14) Uani 0.4 1 d D U P D 2
O1_6 O 0.1597(11) 0.5126(10) 0.6439(7) 0.030(3) Uani 0.4 1 d D U P D 2
C1_6 C 0.2084(9) 0.5857(9) 0.5848(7) 0.030(2) Uani 0.4 1 d D U P D 2
C2_6 C 0.3214(5) 0.6035(4) 0.5895(3) 0.0580(14) Uani 0.4 1 d D U P D 2
F1_6 F 0.3907(4) 0.5417(3) 0.5631(3) 0.0742(13) Uani 0.4 1 d D U P D 2
F2_6 F 0.3578(14) 0.6879(7) 0.5481(8) 0.065(3) Uani 0.4 1 d D U P D 2
F3_6 F 0.3223(8) 0.5878(9) 0.6567(5) 0.059(3) Uani 0.4 1 d D U P D 2
C3_6 C 0.1359(5) 0.6669(4) 0.5907(3) 0.0535(13) Uani 0.4 1 d D U P D 2
F4_6 F 0.0296(7) 0.6465(9) 0.6075(7) 0.055(3) Uani 0.4 1 d D U P D 2
F5_6 F 0.1582(5) 0.7037(4) 0.6406(3) 0.0663(14) Uani 0.4 1 d D U P D 2
F6_6 F 0.1585(10) 0.7355(7) 0.5272(4) 0.052(2) Uani 0.4 1 d D U P D 2
C4_6 C 0.2148(7) 0.5564(5) 0.5175(3) 0.0633(17) Uani 0.4 1 d D U P D 2
F7_6 F 0.1131(4) 0.5623(4) 0.5070(2) 0.0798(14) Uani 0.4 1 d D U P D 2
F8_6 F 0.2819(8) 0.6098(8) 0.4567(6) 0.059(2) Uani 0.4 1 d D U P D 2
F9_6 F 0.2409(12) 0.4683(7) 0.5269(7) 0.089(3) Uani 0.4 1 d D U P D 2

loop_
_atom_site_aniso_label
_atom_site_aniso_U_11
_atom_site_aniso_U_22
_atom_site_aniso_U_33
_atom_site_aniso_U_23
_atom_site_aniso_U_13
_atom_site_aniso_U_12
Ca1 0.03032(16) 0.01851(14) 0.02076(14) -0.00741(10) -0.00794(11) 0.00107(10)
O1 0.0292(6) 0.0358(6) 0.0394(6) -0.0125(5) -0.0138(5) 0.0020(5)
O2 0.0793(10) 0.0235(6) 0.0416(7) -0.0062(5) -0.0303(7) 0.0048(6)
O3 0.0360(6) 0.0327(6) 0.0348(6) -0.0202(5) -0.0106(5) 0.0040(5)
N1 0.0476(8) 0.0231(6) 0.0199(6) -0.0083(5) -0.0069(6) 0.0006(5)
N2 0.0218(6) 0.0213(6) 0.0227(6) -0.0067(5) -0.0070(5) 0.0022(4)
C1 0.0657(13) 0.0325(9) 0.0303(8) -0.0154(7) -0.0047(8) 0.0093(8)
C2 0.0386(8) 0.0257(7) 0.0253(7) -0.0117(6) -0.0076(6) 0.0025(6)
C3 0.0325(8) 0.0188(6) 0.0296(7) -0.0089(6) -0.0092(6) 0.0038(5)
C4 0.0238(7) 0.0210(6) 0.0259(7) -0.0055(5) -0.0104(6) 0.0009(5)
C5 0.0385(9) 0.0230(7) 0.0338(8) -0.0058(6) -0.0042(7) -0.0037(6)
C6 0.0713(13) 0.0239(7) 0.0219(8) -0.0098(6) -0.0099(8) 0.0026(8)
C7 0.0842(15) 0.0309(8) 0.0265(8) -0.0130(7) -0.0199(9) 0.0069(9)
C8 0.113(2) 0.0399(10) 0.0285(9) -0.0119(8) -0.0281(12) 0.0078(12)
C9 0.132(3) 0.0382(11) 0.0227(9) -0.0047(8) -0.0155(12) -0.0051(13)
C10 0.105(2) 0.0386(10) 0.0267(9) -0.0076(8) -0.0011(11) -0.0136(11)
C11 0.0773(15) 0.0282(8) 0.0250(8) -0.0091(7) -0.0014(9) -0.0074(8)
C12 0.0773(16) 0.0541(12) 0.0322(9) -0.0147(9) -0.0264(10) 0.0086(11)
C13 0.093(2) 0.0704(17) 0.0769(18) -0.0278(14) -0.0545(17) 0.0175(15)
C14 0.081(2) 0.0542(15) 0.106(2) -0.0225(16) -0.0269(18) -0.0048(14)
C15 0.0643(13) 0.0428(10) 0.0313(9) -0.0112(8) 0.0044(9) -0.0127(9)
C16 0.0718(18) 0.0820(19) 0.0597(15) -0.0313(14) 0.0019(13) -0.0004(14)
C17 0.099(2) 0.0495(14) 0.0732(18) -0.0204(13) -0.0261(17) -0.0158(14)
C18 0.0211(7) 0.0200(6) 0.0267(7) -0.0067(5) -0.0061(5) 0.0007(5)
C19 0.0235(7) 0.0269(7) 0.0330(8) -0.0087(6) -0.0101(6) 0.0021(6)
C20 0.0216(7) 0.0331(8) 0.0402(9) -0.0102(7) -0.0078(6) 0.0054(6)
C21 0.0271(8) 0.0344(8) 0.0343(8) -0.0112(7) 0.0005(6) 0.0051(6)
C22 0.0328(8) 0.0351(8) 0.0260(7) -0.0090(6) -0.0055(6) 0.0038(6)
C23 0.0243(7) 0.0250(7) 0.0256(7) -0.0059(6) -0.0060(6) 0.0011(5)
C24 0.0305(8) 0.0475(10) 0.0369(9) -0.0153(8) -0.0172(7) 0.0101(7)
C25 0.098(2) 0.0491(12) 0.0715(16) -0.0223(12) -0.0529(16) -0.0005(12)
C26 0.0858(18) 0.0465(12) 0.0531(13) -0.0073(10) -0.0424(13) 0.0044(11)
C27 0.0267(7) 0.0348(8) 0.0272(7) -0.0078(6) -0.0095(6) 0.0037(6)
C28 0.0377(9) 0.0482(10) 0.0360(9) 0.0017(8) -0.0147(8) 0.0050(8)
C29 0.0398(10) 0.0476(11) 0.0595(12) -0.0209(9) -0.0258(9) 0.0030(8)
C30 0.0382(10) 0.0358(9) 0.0491(10) -0.0082(8) -0.0183(8) -0.0005(7)
C31 0.0384(10) 0.0419(10) 0.0633(13) -0.0173(9) -0.0150(9) 0.0079(8)
C32 0.0303(9) 0.0439(11) 0.0848(17) -0.0145(11) -0.0163(10) 0.0021(8)
C33 0.0350(9) 0.0403(10) 0.0641(13) -0.0211(9) -0.0189(9) 0.0008(8)
C34 0.0950(19) 0.0312(10) 0.0629(14) -0.0098(9) -0.0312(14) -0.0045(11)
C35 0.105(7) 0.036(4) 0.068(5) 0.005(3) -0.024(4) 0.008(4)
C36 0.146(11) 0.088(6) 0.074(6) 0.026(5) -0.067(7) -0.018(7)
C37 0.134(3) 0.0417(12) 0.0699(17) -0.0101(11) -0.0662(19) 0.0064(14)
C38 0.0361(9) 0.0359(9) 0.0465(10) -0.0228(8) -0.0130(8) 0.0062(7)
C39 0.0432(11) 0.0628(13) 0.0553(12) -0.0407(11) -0.0094(9) 0.0092(9)
C40 0.0482(12) 0.0595(13) 0.0727(15) -0.0490(12) -0.0151(11) 0.0028(10)
C41 0.0379(9) 0.0415(9) 0.0447(10) -0.0243(8) -0.0122(8) -0.0001(7)
Al1 0.0316(2) 0.0208(2) 0.0201(2) -0.00746(16) -0.01008(17) 0.00227(16)
O4 0.037(3) 0.029(3) 0.033(3) -0.0078(18) -0.0105(18) 0.0096(18)
C36A 0.108(4) 0.066(3) 0.094(4) -0.026(3) -0.064(3) 0.046(3)
C35A 0.163(6) 0.036(2) 0.099(4) -0.017(2) -0.069(4) 0.026(3)
O1_1 0.0417(7) 0.0382(6) 0.0238(5) -0.0138(5) -0.0128(5) 0.0035(5)
F3_1 0.0783(10) 0.0727(9) 0.0478(7) -0.0378(7) -0.0176(7) 0.0274(7)
F1_1 0.0620(8) 0.0644(8) 0.0457(7) -0.0225(6) -0.0279(6) 0.0256(6)
F9_1 0.1000(12) 0.0754(9) 0.0245(6) -0.0129(6) -0.0034(6) -0.0162(8)
F8_1 0.0971(11) 0.0377(6) 0.0504(7) -0.0047(5) -0.0135(7) -0.0099(7)
F5_1 0.0963(11) 0.0621(8) 0.0638(8) -0.0189(7) -0.0571(9) 0.0226(8)
F2_1 0.0862(10) 0.0335(6) 0.0634(8) -0.0105(6) -0.0285(7) 0.0029(6)
F4_1 0.0549(7) 0.0717(9) 0.0585(8) -0.0261(7) -0.0252(6) -0.0077(6)
F6_1 0.0888(10) 0.0708(9) 0.0451(7) -0.0336(6) -0.0337(7) 0.0042(7)
F7_1 0.0530(8) 0.0814(10) 0.0498(7) -0.0239(7) -0.0029(6) -0.0170(7)
C2_1 0.0582(12) 0.0429(10) 0.0328(9) -0.0180(8) -0.0159(8) 0.0116(9)
C1_1 0.0444(9) 0.0332(8) 0.0224(7) -0.0118(6) -0.0128(7) 0.0019(7)
C3_1 0.0632(13) 0.0465(10) 0.0377(10) -0.0175(8) -0.0284(9) 0.0042(9)
C4_1 0.0643(13) 0.0475(11) 0.0284(9) -0.0113(8) -0.0073(9) -0.0080(9)
F2_2 0.0887(19) 0.0482(13) 0.110(2) -0.0447(14) -0.0332(17) 0.0040(12)
F5_2 0.081(3) 0.077(4) 0.0529(17) -0.002(2) -0.021(2) -0.051(2)
F1_2 0.0705(17) 0.090(2) 0.0342(16) -0.0301(14) 0.0080(13) -0.0396(17)
F4_2 0.114(3) 0.080(2) 0.065(2) 0.0336(17) -0.050(2) -0.0579(19)
F6_2 0.0618(17) 0.196(4) 0.0483(15) -0.047(2) 0.0157(13) -0.054(2)
F3_2 0.071(2) 0.097(3) 0.055(2) -0.038(2) -0.0217(16) -0.0255(19)
F7_2 0.109(3) 0.0609(17) 0.094(3) 0.0001(16) -0.072(2) 0.0038(16)
F8_2 0.081(3) 0.132(5) 0.156(5) -0.100(4) -0.060(3) 0.053(4)
F9_2 0.058(2) 0.126(6) 0.128(4) -0.051(4) -0.062(2) 0.020(3)
O1_2 0.032(3) 0.036(2) 0.036(3) -0.0091(17) -0.014(2) -0.007(2)
C3_2 0.059(3) 0.097(4) 0.034(3) -0.007(3) -0.007(2) -0.047(3)
C1_2 0.027(2) 0.040(2) 0.0293(18) -0.0058(15) -0.0106(15) -0.0094(16)
C2_2 0.047(2) 0.055(2) 0.042(2) -0.0238(17) -0.0054(17) -0.0195(18)
C4_2 0.052(2) 0.077(3) 0.083(3) -0.036(2) -0.043(2) 0.015(2)
F2_3 0.125(3) 0.081(2) 0.0381(14) -0.0224(15) -0.0078(18) 0.051(2)
F1_3 0.128(3) 0.0712(19) 0.106(3) -0.056(2) -0.061(2) 0.0243(18)
F6_3 0.067(2) 0.094(3) 0.168(4) -0.090(3) -0.060(3) 0.0275(19)
F8_3 0.145(3) 0.108(3) 0.0573(16) -0.0373(17) -0.059(2) 0.065(3)
F7_3 0.082(3) 0.052(3) 0.112(4) 0.015(2) -0.030(3) 0.034(3)
F3_3 0.087(3) 0.124(6) 0.100(4) -0.055(4) -0.024(3) 0.073(3)
F5_3 0.060(2) 0.087(5) 0.159(5) -0.058(3) -0.066(3) 0.031(2)
F4_3 0.0539(18) 0.082(2) 0.173(4) -0.006(3) 0.006(2) 0.0005(16)
C4_3 0.065(3) 0.056(3) 0.050(2) -0.014(2) -0.024(2) 0.025(2)
C2_3 0.101(5) 0.056(3) 0.057(3) -0.029(3) -0.027(3) 0.038(3)
C1_3 0.046(3) 0.034(3) 0.037(2) -0.015(2) -0.011(2) 0.016(2)
C3_3 0.049(3) 0.063(5) 0.144(7) -0.049(5) -0.043(4) 0.024(3)
F9_3 0.072(2) 0.062(2) 0.079(2) 0.0195(17) -0.0297(18) -0.0073(15)
F2_4 0.131(4) 0.063(3) 0.049(3) -0.045(2) 0.014(3) -0.027(3)
F1_4 0.0553(16) 0.0506(14) 0.0599(16) -0.0125(11) 0.0132(12) 0.0180(12)
F3_4 0.108(4) 0.078(3) 0.026(2) -0.0116(18) 0.009(2) -0.027(3)
F6_4 0.038(2) 0.049(2) 0.054(2) -0.0079(16) 0.0024(18) 0.0157(18)
F4_4 0.0652(16) 0.0721(16) 0.0477(14) -0.0016(11) -0.0381(13) -0.0079(13)
F5_4 0.070(2) 0.035(2) 0.0472(18) 0.0100(16) -0.0223(16) 0.0012(17)
C4_4 0.0316(14) 0.0305(13) 0.0357(14) -0.0094(11) -0.0130(11) -0.0005(11)
F8_4 0.0662(19) 0.0500(15) 0.0581(15) -0.0350(12) -0.0197(14) -0.0053(14)
F9_4 0.049(3) 0.0397(17) 0.0568(19) -0.0075(15) -0.0112(19) -0.0148(17)
F7_4 0.073(4) 0.062(3) 0.073(3) -0.013(2) -0.053(3) -0.002(2)
C3_4 0.0382(17) 0.0316(14) 0.0297(14) 0.0018(11) -0.0161(14) -0.0009(12)
C1_4 0.0238(18) 0.023(2) 0.017(2) -0.010(2) -0.0027(15) -0.0036(15)
C2_4 0.055(2) 0.0376(17) 0.0319(16) -0.0154(13) 0.0088(15) 0.0031(15)
O1_4 0.020(3) 0.0216(16) 0.0185(16) -0.0037(12) -0.0043(14) 0.0003(14)
O1_5 0.059(6) 0.027(4) 0.030(4) -0.014(3) -0.017(4) 0.019(4)
C1_5 0.057(5) 0.030(4) 0.065(5) -0.020(3) -0.028(3) 0.024(3)
C2_5 0.078(5) 0.035(3) 0.091(5) -0.006(3) -0.032(4) 0.019(3)
F1_5 0.108(4) 0.0349(18) 0.151(5) -0.028(2) -0.055(3) 0.009(2)
F2_5 0.108(6) 0.033(3) 0.064(3) -0.008(3) -0.041(4) 0.020(3)
F3_5 0.092(4) 0.053(3) 0.066(3) 0.012(2) -0.006(3) 0.021(2)
C3_5 0.085(6) 0.055(5) 0.112(5) -0.033(4) -0.065(4) 0.032(4)
F4_5 0.075(4) 0.057(3) 0.178(7) -0.033(4) -0.066(5) 0.013(2)
F5_5 0.127(4) 0.093(3) 0.096(3) -0.045(3) -0.084(3) 0.050(3)
F6_5 0.087(5) 0.061(4) 0.184(9) -0.045(5) -0.089(5) 0.036(4)
C4_5 0.084(5) 0.074(6) 0.073(5) -0.034(4) -0.021(3) 0.064(4)
F7_5 0.076(3) 0.110(4) 0.070(3) -0.017(3) 0.006(2) 0.040(3)
F8_5 0.132(9) 0.075(4) 0.088(5) -0.047(4) -0.029(6) 0.081(5)
F9_5 0.125(4) 0.099(4) 0.071(3) -0.060(3) -0.042(3) 0.059(3)
O1_7 0.026(4) 0.033(3) 0.026(3) -0.003(2) -0.010(2) -0.009(2)
C1_7 0.047(5) 0.052(4) 0.048(4) -0.001(3) -0.027(3) -0.026(3)
C2_7 0.056(4) 0.063(4) 0.097(5) 0.003(3) -0.037(3) -0.013(3)
F1_7 0.070(3) 0.100(4) 0.112(4) -0.025(3) -0.014(3) 0.000(3)
F2_7 0.076(6) 0.085(5) 0.143(8) -0.010(5) -0.074(6) -0.002(4)
F3_7 0.069(4) 0.049(2) 0.130(5) 0.010(3) -0.046(4) 0.002(2)
C3_7 0.095(5) 0.103(5) 0.048(3) -0.012(3) -0.017(3) -0.050(4)
F4_7 0.107(5) 0.157(7) 0.054(4) -0.062(4) -0.013(3) -0.027(5)
F5_7 0.156(6) 0.120(4) 0.048(2) 0.028(3) -0.057(3) -0.091(4)
F6_7 0.124(7) 0.081(4) 0.056(4) 0.007(3) -0.053(5) -0.057(5)
C4_7 0.073(5) 0.042(3) 0.034(4) -0.011(2) -0.018(3) -0.020(3)
F7_7 0.138(4) 0.044(2) 0.100(4) -0.026(2) -0.029(3) -0.010(2)
F8_7 0.077(4) 0.062(4) 0.086(5) -0.009(3) -0.034(4) -0.034(3)
F9_7 0.118(4) 0.050(2) 0.036(2) 0.0033(15) -0.021(2) -0.037(2)
O1_6 0.022(5) 0.029(3) 0.032(3) -0.002(2) -0.004(2) -0.001(2)
C1_6 0.035(4) 0.021(3) 0.022(3) 0.006(2) -0.003(2) -0.003(2)
C2_6 0.048(3) 0.054(3) 0.060(3) 0.000(2) -0.013(2) -0.009(2)
F1_6 0.038(2) 0.071(3) 0.082(3) 0.000(2) 0.0041(19) 0.0163(18)
F2_6 0.057(5) 0.049(4) 0.070(4) -0.001(3) -0.004(3) -0.016(3)
F3_6 0.037(3) 0.071(5) 0.056(3) 0.015(3) -0.023(3) -0.018(3)
C3_6 0.053(3) 0.038(2) 0.054(3) -0.001(2) -0.006(2) 0.006(2)
F4_6 0.044(4) 0.038(3) 0.075(6) 0.010(4) -0.031(4) 0.004(3)
F5_6 0.100(4) 0.0394(19) 0.061(2) -0.0291(17) -0.013(3) 0.005(3)
F6_6 0.058(4) 0.024(2) 0.055(3) 0.004(2) -0.005(3) 0.006(2)
C4_6 0.085(4) 0.066(4) 0.038(3) -0.019(2) -0.013(3) -0.003(3)
F7_6 0.089(3) 0.112(4) 0.046(2) -0.006(2) -0.042(2) -0.024(3)
F8_6 0.068(3) 0.083(5) 0.019(2) -0.014(2) -0.006(2) 0.015(3)
F9_6 0.174(8) 0.060(4) 0.045(3) -0.033(2) -0.036(4) 0.028(4)

loop_
_atom_type_symbol
_atom_type_description
_atom_type_scat_dispersion_real
_atom_type_scat_dispersion_imag
_atom_type_scat_source
C C 0.0181 0.0091 'International Tables Vol C Tables 4.2.6.8 and 6.1.1.4'
H H 0.0000 0.0000 'International Tables Vol C Tables 4.2.6.8 and 6.1.1.4'
Al Al 0.2130 0.2455 'International Tables Vol C Tables 4.2.6.8 and 6.1.1.4'
Ca Ca 0.3641 1.2855 'International Tables Vol C Tables 4.2.6.8 and 6.1.1.4'
F F 0.0727 0.0534 'International Tables Vol C Tables 4.2.6.8 and 6.1.1.4'
N N 0.0311 0.0180 'International Tables Vol C Tables 4.2.6.8 and 6.1.1.4'
O O 0.0492 0.0322 'International Tables Vol C Tables 4.2.6.8 and 6.1.1.4'

loop_
_geom_angle_atom_site_label_1
_geom_angle_atom_site_label_2
_geom_angle_atom_site_label_3
_geom_angle
O1 Ca1 O2 124.63(5)
O1 Ca1 O3 88.44(4)
O1 Ca1 N1 98.10(5)
O1 Ca1 N2 97.57(4)
O2 Ca1 O3 78.45(5)
N1 Ca1 O2 95.64(5)
N1 Ca1 O3 172.97(5)
N2 Ca1 O2 137.66(5)
N2 Ca1 O3 101.57(4)
N2 Ca1 N1 80.18(5)
C30 O1 Ca1 121.00(10)
C33 O1 Ca1 134.21(11)
C33 O1 C30 104.79(14)
C34 O2 Ca1 126.32(13)
C37 O2 Ca1 126.33(13)
C37 O2 C34 107.34(17)
C38 O3 Ca1 120.56(9)
C41 O3 Ca1 130.47(10)
C41 O3 C38 108.75(12)
C2 N1 Ca1 120.72(10)
C2 N1 C6 116.94(13)
C6 N1 Ca1 120.90(10)
C4 N2 Ca1 125.13(10)
C4 N2 C18 120.24(12)
C18 N2 Ca1 114.62(9)
N1 C2 C1 120.00(15)
N1 C2 C3 125.18(14)
C3 C2 C1 114.82(14)
C4 C3 C2 129.96(14)
N2 C4 C3 123.87(14)
N2 C4 C5 120.60(14)
C3 C4 C5 115.53(13)
C7 C6 N1 118.54(18)
C11 C6 N1 120.77(19)
C11 C6 C7 120.63(18)
C6 C7 C12 122.01(17)
C8 C7 C6 118.2(2)
C8 C7 C12 119.8(2)
C9 C8 C7 121.4(3)
C10 C9 C8 120.1(2)
C9 C10 C11 121.2(3)
C6 C11 C10 118.5(2)
C6 C11 C15 122.75(17)
C10 C11 C15 118.7(2)
C7 C12 C13 114.2(2)
C7 C12 C14 112.2(2)
C14 C12 C13 108.3(2)
C11 C15 C16 113.5(2)
C11 C15 C17 110.9(2)
C17 C15 C16 110.1(2)
C19 C18 N2 117.90(13)
C23 C18 N2 121.86(13)
C23 C18 C19 119.94(14)
C18 C19 C24 121.08(14)
C20 C19 C18 119.10(15)
C20 C19 C24 119.81(15)
C21 C20 C19 121.19(15)
C22 C21 C20 119.53(15)
C21 C22 C23 121.33(16)
C18 C23 C27 122.45(14)
C22 C23 C18 118.87(14)
C22 C23 C27 118.68(14)
C19 C24 C25 110.47(17)
C19 C24 C26 112.14(16)
C26 C24 C25 109.87(18)
C23 C27 C28 110.92(14)
C23 C27 C29 111.25(14)
C29 C27 C28 110.42(16)
O1 C30 C31 104.65(15)
C30 C31 C32 104.35(16)
C33 C32 C31 104.85(16)
O1 C33 C32 105.91(16)
O2 C34 C35 102.6(4)
O2 C34 C35A 106.7(3)
C36 C35 C34 107.3(6)
C37 C36 C35 103.4(6)
O2 C37 C36 110.8(4)
O2 C37 C36A 105.6(3)
O3 C38 C39 105.75(15)
C38 C39 C40 102.14(17)
C39 C40 C41 102.91(16)
O3 C41 C40 105.55(15)
O4 Al1 O1_1 107.8(4)
O1_1 Al1 O1_7 107.2(5)
O1_2 Al1 O4 113.1(6)
O1_2 Al1 O1_1 108.0(4)
O1_2 Al1 O1_4 107.0(5)
O1_4 Al1 O4 108.7(5)
O1_4 Al1 O1_1 112.3(3)
O1_5 Al1 O1_1 107.3(6)
O1_5 Al1 O1_7 113.1(9)
O1_5 Al1 O1_6 106.9(7)
O1_6 Al1 O1_1 110.3(5)
O1_6 Al1 O1_7 112.0(7)
C1_3 O4 Al1 146.1(9)
C37 C36A C35A 106.6(4)
C36A C35A C34 105.1(4)
C1_1 O1_1 Al1 148.02(12)
F3_1 C2_1 C1_1 113.18(16)
F1_1 C2_1 F3_1 107.16(18)
F1_1 C2_1 C1_1 110.28(15)
F2_1 C2_1 F3_1 107.68(17)
F2_1 C2_1 F1_1 107.17(17)
F2_1 C2_1 C1_1 111.10(18)
O1_1 C1_1 C2_1 111.09(14)
O1_1 C1_1 C3_1 107.83(16)
O1_1 C1_1 C4_1 111.01(14)
C2_1 C1_1 C4_1 108.90(17)
C3_1 C1_1 C2_1 108.71(15)
C3_1 C1_1 C4_1 109.26(15)
F5_1 C3_1 F6_1 107.60(16)
F5_1 C3_1 C1_1 111.00(17)
F4_1 C3_1 F5_1 106.7(2)
F4_1 C3_1 F6_1 107.38(17)
F4_1 C3_1 C1_1 110.93(16)
F6_1 C3_1 C1_1 112.92(18)
F9_1 C4_1 C1_1 112.44(17)
F8_1 C4_1 F9_1 107.41(19)
F8_1 C4_1 F7_1 107.74(18)
F8_1 C4_1 C1_1 110.23(18)
F7_1 C4_1 F9_1 107.5(2)
F7_1 C4_1 C1_1 111.26(17)
C1_2 O1_2 Al1 147.1(9)
F5_2 C3_2 C1_2 113.1(7)
F4_2 C3_2 F5_2 103.0(7)
F4_2 C3_2 F6_2 111.3(7)
F4_2 C3_2 C1_2 110.2(6)
F6_2 C3_2 F5_2 109.4(6)
F6_2 C3_2 C1_2 109.8(7)
O1_2 C1_2 C3_2 108.2(7)
O1_2 C1_2 C2_2 112.4(7)
O1_2 C1_2 C4_2 112.8(7)
C3_2 C1_2 C2_2 108.3(6)
C4_2 C1_2 C3_2 109.8(6)
C4_2 C1_2 C2_2 105.4(5)
F2_2 C2_2 C1_2 110.1(4)
F1_2 C2_2 F2_2 105.8(4)
F1_2 C2_2 C1_2 109.5(4)
F3_2 C2_2 F2_2 104.9(5)
F3_2 C2_2 F1_2 109.8(5)
F3_2 C2_2 C1_2 116.2(6)
F7_2 C4_2 F8_2 108.6(6)
F7_2 C4_2 F9_2 108.9(6)
F7_2 C4_2 C1_2 113.3(5)
F8_2 C4_2 F9_2 107.3(6)
F8_2 C4_2 C1_2 107.8(5)
F9_2 C4_2 C1_2 110.8(6)
F8_3 C4_3 C1_3 107.1(5)
F7_3 C4_3 F8_3 106.6(5)
F7_3 C4_3 C1_3 112.4(7)
F7_3 C4_3 F9_3 113.1(7)
F9_3 C4_3 F8_3 106.9(5)
F9_3 C4_3 C1_3 110.4(5)
F2_3 C2_3 F1_3 106.1(6)
F2_3 C2_3 F3_3 107.3(8)
F2_3 C2_3 C1_3 110.0(6)
F1_3 C2_3 C1_3 107.3(6)
F3_3 C2_3 F1_3 109.7(7)
F3_3 C2_3 C1_3 116.1(9)
O4 C1_3 C4_3 115.2(7)
O4 C1_3 C2_3 109.9(8)
O4 C1_3 C3_3 111.2(8)
C4_3 C1_3 C2_3 105.7(7)
C3_3 C1_3 C4_3 106.8(7)
C3_3 C1_3 C2_3 107.8(7)
F6_3 C3_3 F5_3 108.9(8)
F6_3 C3_3 F4_3 105.8(8)
F6_3 C3_3 C1_3 110.8(6)
F5_3 C3_3 F4_3 105.8(7)
F5_3 C3_3 C1_3 118.6(9)
F4_3 C3_3 C1_3 106.0(7)
F8_4 C4_4 F9_4 106.3(5)
F8_4 C4_4 C1_4 111.5(3)
F9_4 C4_4 C1_4 116.4(5)
F7_4 C4_4 F8_4 103.6(4)
F7_4 C4_4 F9_4 106.2(6)
F7_4 C4_4 C1_4 111.8(5)
F6_4 C3_4 C1_4 107.8(5)
F4_4 C3_4 F6_4 107.6(5)
F4_4 C3_4 F5_4 106.3(4)
F4_4 C3_4 C1_4 112.4(3)
F5_4 C3_4 F6_4 109.2(6)
F5_4 C3_4 C1_4 113.3(6)
C3_4 C1_4 C4_4 107.1(5)
C3_4 C1_4 C2_4 107.5(5)
C2_4 C1_4 C4_4 106.7(5)
O1_4 C1_4 C4_4 113.4(6)
O1_4 C1_4 C3_4 107.6(6)
O1_4 C1_4 C2_4 114.2(6)
F2_4 C2_4 F3_4 107.8(7)
F2_4 C2_4 C1_4 110.3(5)
F1_4 C2_4 F2_4 106.6(5)
F1_4 C2_4 F3_4 107.3(5)
F1_4 C2_4 C1_4 112.7(4)
F3_4 C2_4 C1_4 111.9(6)
C1_4 O1_4 Al1 145.8(8)
C1_5 O1_5 Al1 153.9(13)
O1_5 C1_5 C2_5 106.8(11)
O1_5 C1_5 C3_5 108.3(11)
O1_5 C1_5 C4_5 106.2(11)
C2_5 C1_5 C3_5 111.0(10)
C2_5 C1_5 C4_5 112.6(10)
C4_5 C1_5 C3_5 111.6(10)
F1_5 C2_5 C1_5 113.7(8)
F1_5 C2_5 F2_5 105.2(7)
F1_5 C2_5 F3_5 110.0(8)
F2_5 C2_5 C1_5 116.1(11)
F2_5 C2_5 F3_5 102.6(7)
F3_5 C2_5 C1_5 108.6(8)
F4_5 C3_5 C1_5 112.0(9)
F4_5 C3_5 F6_5 107.7(10)
F5_5 C3_5 C1_5 114.1(9)
F5_5 C3_5 F4_5 108.2(8)
F5_5 C3_5 F6_5 107.6(10)
F6_5 C3_5 C1_5 107.0(12)
F7_5 C4_5 C1_5 114.6(8)
F7_5 C4_5 F8_5 110.4(10)
F7_5 C4_5 F9_5 112.4(9)
F8_5 C4_5 C1_5 105.6(11)
F9_5 C4_5 C1_5 109.8(9)
F9_5 C4_5 F8_5 103.2(9)
C1_7 O1_7 Al1 149.5(12)
O1_7 C1_7 C2_7 107.3(10)
O1_7 C1_7 C3_7 108.4(9)
O1_7 C1_7 C4_7 106.0(10)
C2_7 C1_7 C4_7 110.3(7)
C3_7 C1_7 C2_7 112.2(8)
C3_7 C1_7 C4_7 112.3(8)
F1_7 C2_7 C1_7 112.9(7)
F2_7 C2_7 C1_7 111.5(10)
F2_7 C2_7 F1_7 107.6(8)
F3_7 C2_7 C1_7 112.0(8)
F3_7 C2_7 F1_7 105.2(8)
F3_7 C2_7 F2_7 107.3(8)
F4_7 C3_7 C1_7 111.7(7)
F4_7 C3_7 F5_7 107.4(7)
F5_7 C3_7 C1_7 108.7(7)
F6_7 C3_7 C1_7 114.0(8)
F6_7 C3_7 F4_7 109.8(8)
F6_7 C3_7 F5_7 104.8(7)
F7_7 C4_7 C1_7 110.6(8)
F8_7 C4_7 C1_7 107.1(9)
F8_7 C4_7 F7_7 111.4(8)
F8_7 C4_7 F9_7 108.7(9)
F9_7 C4_7 C1_7 112.9(8)
F9_7 C4_7 F7_7 106.3(8)
C1_6 O1_6 Al1 158.3(11)
O1_6 C1_6 C2_6 106.4(9)
O1_6 C1_6 C3_6 106.8(10)
O1_6 C1_6 C4_6 107.0(9)
C2_6 C1_6 C3_6 112.6(8)
C4_6 C1_6 C2_6 111.6(8)
C4_6 C1_6 C3_6 112.0(8)
F1_6 C2_6 C1_6 109.1(6)
F2_6 C2_6 C1_6 108.3(10)
F2_6 C2_6 F1_6 108.6(8)
F3_6 C2_6 C1_6 112.3(7)
F3_6 C2_6 F1_6 104.5(7)
F3_6 C2_6 F2_6 113.9(9)
F4_6 C3_6 C1_6 114.8(8)
F4_6 C3_6 F5_6 111.4(7)
F4_6 C3_6 F6_6 104.0(8)
F5_6 C3_6 C1_6 107.3(6)
F6_6 C3_6 C1_6 112.5(8)
F6_6 C3_6 F5_6 106.6(6)
F7_6 C4_6 C1_6 108.7(6)
F8_6 C4_6 C1_6 114.1(9)
F8_6 C4_6 F7_6 105.4(7)
F8_6 C4_6 F9_6 110.6(9)
F9_6 C4_6 C1_6 110.3(9)
F9_6 C4_6 F7_6 107.4(8)

loop_
_geom_bond_atom_site_label_1
_geom_bond_atom_site_label_2
_geom_bond_distance
Ca1 O1 2.3364(12)
Ca1 O2 2.3821(13)
Ca1 O3 2.4032(11)
Ca1 N1 2.3664(13)
Ca1 N2 2.3364(12)
O1 C30 1.451(2)
O1 C33 1.445(2)
O2 C34 1.445(2)
O2 C37 1.429(3)
O3 C38 1.460(2)
O3 C41 1.456(2)
N1 C2 1.331(2)
N1 C6 1.440(2)
N2 C4 1.3267(19)
N2 C18 1.4320(19)
C1 C2 1.523(2)
C2 C3 1.411(2)
C3 C4 1.404(2)
C4 C5 1.516(2)
C6 C7 1.414(3)
C6 C11 1.404(3)
C7 C8 1.403(3)
C7 C12 1.509(4)
C8 C9 1.376(4)
C9 C10 1.373(4)
C10 C11 1.406(3)
C11 C15 1.512(4)
C12 C13 1.542(4)
C12 C14 1.525(4)
C15 C16 1.539(4)
C15 C17 1.535(3)
C18 C19 1.410(2)
C18 C23 1.408(2)
C19 C20 1.394(2)
C19 C24 1.520(2)
C20 C21 1.383(3)
C21 C22 1.382(3)
C22 C23 1.398(2)
C23 C27 1.519(2)
C24 C25 1.533(3)
C24 C26 1.521(3)
C27 C28 1.536(2)
C27 C29 1.525(2)
C30 C31 1.511(3)
C31 C32 1.523(3)
C32 C33 1.520(3)
C34 C35 1.489(7)
C34 C35A 1.485(5)
C35 C36 1.486(9)
C36 C37 1.434(7)
C37 C36A 1.440(5)
C38 C39 1.503(3)
C39 C40 1.511(3)
C40 C41 1.515(3)
Al1 O4 1.726(10)
Al1 O1_1 1.7276(12)
Al1 O1_2 1.652(11)
Al1 O1_4 1.720(8)
Al1 O1_5 1.715(15)
Al1 O1_7 1.824(15)
Al1 O1_6 1.727(14)
O4 C1_3 1.341(11)
C36A C35A 1.442(7)
O1_1 C1_1 1.344(2)
F3_1 C2_1 1.334(2)
F1_1 C2_1 1.332(2)
F9_1 C4_1 1.332(2)
F8_1 C4_1 1.322(3)
F5_1 C3_1 1.333(3)
F2_1 C2_1 1.327(3)
F4_1 C3_1 1.328(3)
F6_1 C3_1 1.337(2)
F7_1 C4_1 1.326(3)
C2_1 C1_1 1.551(3)
C1_1 C3_1 1.549(3)
C1_1 C4_1 1.565(3)
F2_2 C2_2 1.337(6)
F5_2 C3_2 1.395(9)
F1_2 C2_2 1.333(5)
F4_2 C3_2 1.303(10)
F6_2 C3_2 1.304(10)
F3_2 C2_2 1.273(7)
F7_2 C4_2 1.290(7)
F8_2 C4_2 1.342(7)
F9_2 C4_2 1.364(9)
O1_2 C1_2 1.354(10)
C3_2 C1_2 1.566(9)
C1_2 C2_2 1.571(7)
C1_2 C4_2 1.558(8)
F2_3 C2_3 1.323(8)
F1_3 C2_3 1.377(9)
F6_3 C3_3 1.307(9)
F8_3 C4_3 1.376(6)
F7_3 C4_3 1.283(8)
F3_3 C2_3 1.327(11)
F5_3 C3_3 1.315(11)
F4_3 C3_3 1.396(11)
C4_3 C1_3 1.573(9)
C4_3 F9_3 1.302(7)
C2_3 C1_3 1.579(9)
C1_3 C3_3 1.546(10)
F2_4 C2_4 1.309(8)
F1_4 C2_4 1.274(6)
F3_4 C2_4 1.334(8)
F6_4 C3_4 1.346(8)
F4_4 C3_4 1.311(4)
F5_4 C3_4 1.321(7)
C4_4 F8_4 1.315(5)
C4_4 F9_4 1.334(9)
C4_4 F7_4 1.290(9)
C4_4 C1_4 1.575(7)
C3_4 C1_4 1.566(8)
C1_4 C2_4 1.574(7)
C1_4 O1_4 1.325(9)
O1_5 C1_5 1.371(17)
C1_5 C2_5 1.496(13)
C1_5 C3_5 1.514(13)
C1_5 C4_5 1.511(13)
C2_5 F1_5 1.296(9)
C2_5 F2_5 1.376(10)
C2_5 F3_5 1.387(9)
C3_5 F4_5 1.338(10)
C3_5 F5_5 1.322(10)
C3_5 F6_5 1.347(12)
C4_5 F7_5 1.273(10)
C4_5 F8_5 1.377(10)
C4_5 F9_5 1.353(11)
O1_7 C1_7 1.366(14)
C1_7 C2_7 1.511(11)
C1_7 C3_7 1.500(11)
C1_7 C4_7 1.525(11)
C2_7 F1_7 1.336(10)
C2_7 F2_7 1.335(10)
C2_7 F3_7 1.323(9)
C3_7 F4_7 1.342(10)
C3_7 F5_7 1.355(9)
C3_7 F6_7 1.327(9)
C4_7 F7_7 1.328(9)
C4_7 F8_7 1.314(11)
C4_7 F9_7 1.319(10)
O1_6 C1_6 1.368(14)
C1_6 C2_6 1.514(11)
C1_6 C3_6 1.519(11)
C1_6 C4_6 1.509(11)
C2_6 F1_6 1.367(7)
C2_6 F2_6 1.317(10)
C2_6 F3_6 1.302(10)
C3_6 F4_6 1.324(9)
C3_6 F5_6 1.370(8)
C3_6 F6_6 1.352(9)
C4_6 F7_6 1.375(8)
C4_6 F8_6 1.317(10)
C4_6 F9_6 1.332(10)

loop_
_smtbx_masks_void_nr
_smtbx_masks_void_average_x
_smtbx_masks_void_average_y
_smtbx_masks_void_average_z
_smtbx_masks_void_volume
_smtbx_masks_void_count_electrons
1 0.000 0.000 0.000 149.8 12.1
